data_2012834
loop_
_publ_author_name
Dong,Shujing
Zhu,Wenxiang
'Yuan, Daqiang'
'Yan, Xi'

_publ_section_title
;5,11,17,23-Tetra-<i>tert</i>-butyl-25,26,27,28-tetrakis(2-cyanobenzyloxy)-2,8,14,20-tetrathiacalix[4]arene--dichloromethane
 (1/2)
;
_journal_issue 7
_journal_name_full 'Acta Crystallographica Section C'
_journal_page_first o376
_journal_page_last o377
_journal_paper_doi 10.1107/S0108270102008077
_journal_volume 58
_journal_year 2002
_chemical_formula_iupac 'C72 H68 N4 O4 S4, 2C H2 Cl2'
_chemical_formula_moiety 'C72 H68 N4 O4 S4, 2C H2 Cl2'
_chemical_formula_sum 'C74 H72 Cl4 N4 O4 S4'
_chemical_formula_weight 1351.40
_chemical_name_systematic
;
5,11,17,23-Tetra-tert-butyl-25,26,27,28-tetrakis(2-cyanobenzyloxy)-2,8,14,20-
tetrathiacalix[4]arene--dichloromethane (1/2)
;
_space_group_IT_number 14
_symmetry_cell_setting monoclinic
_symmetry_space_group_name_Hall '-P 2yn'
_symmetry_space_group_name_H-M 'P 1 21/n 1'
_atom_sites_solution_hydrogens geom
_atom_sites_solution_primary direct
_atom_sites_solution_secondary difmap
_cell_angle_alpha 90.00
_cell_angle_beta 105.424(5)
_cell_angle_gamma 90.00
_cell_formula_units_Z 2
_cell_length_a 13.768(4)
_cell_length_b 17.021(5)
_cell_length_c 15.543(4)
_cell_measurement_reflns_used 80
_cell_measurement_temperature 293(2)
_cell_measurement_theta_max 24.50
_cell_measurement_theta_min 2.35
_cell_volume 3511.2(17)
_computing_cell_refinement SMART
_computing_data_collection 'SMART (Bruker, 1998)'
_computing_data_reduction 'SHELXTL (Sheldrick, 1999)'
_computing_molecular_graphics SHELXTL
_computing_publication_material SHELXTL
_computing_structure_refinement 'SHELXL97 (Sheldrick, 1997)'
_computing_structure_solution 'SHELXS97 (Sheldrick, 1997)'
_diffrn_ambient_temperature 293(2)
_diffrn_measured_fraction_theta_full 0.893
_diffrn_measured_fraction_theta_max 0.983
_diffrn_measurement_device 'Bruker CCD area-detector'
_diffrn_measurement_method '\f and \w'
_diffrn_radiation_monochromator graphite
_diffrn_radiation_source 'fine-focus sealed tube'
_diffrn_radiation_type MoK\a
_diffrn_radiation_wavelength 0.71073
_diffrn_reflns_av_R_equivalents 0.0391
_diffrn_reflns_av_sigmaI/netI 0.0478
_diffrn_reflns_limit_h_max 16
_diffrn_reflns_limit_h_min -16
_diffrn_reflns_limit_k_max 15
_diffrn_reflns_limit_k_min -20
_diffrn_reflns_limit_l_max 13
_diffrn_reflns_limit_l_min -18
_diffrn_reflns_number 14071
_diffrn_reflns_theta_full 27.00
_diffrn_reflns_theta_max 25.03
_diffrn_reflns_theta_min 1.81
_diffrn_standards_decay_% none
_diffrn_standards_interval_time none
_diffrn_standards_number none
_exptl_absorpt_coefficient_mu 0.339
_exptl_absorpt_correction_T_max 0.9354
_exptl_absorpt_correction_T_min 0.8765
_exptl_absorpt_correction_type multi-scan
_exptl_absorpt_process_details '(SADABS; Sheldrick, 1996)'
_exptl_crystal_colour colorless
_exptl_crystal_density_diffrn 1.278
_exptl_crystal_density_method 'not measured'
_exptl_crystal_description plate
_exptl_crystal_F_000 1416
_exptl_crystal_size_max 0.40
_exptl_crystal_size_mid 0.30
_exptl_crystal_size_min 0.20
_refine_diff_density_max 0.525
_refine_diff_density_min -0.676
_refine_ls_extinction_expression Fc^*^=kFc[1+0.001xFc^2^\l^3^/sin(2\q)]^-1/4^
_refine_ls_extinction_method none
_refine_ls_goodness_of_fit_ref 1.060
_refine_ls_hydrogen_treatment constr
_refine_ls_matrix_type full
_refine_ls_number_parameters 406
_refine_ls_number_reflns 6105
_refine_ls_number_restraints 0
_refine_ls_restrained_S_all 1.060
_refine_ls_R_factor_all 0.1048
_refine_ls_R_factor_gt 0.0596
_refine_ls_shift/su_max 0.052
_refine_ls_shift/su_mean 0.004
_refine_ls_structure_factor_coef Fsqd
_refine_ls_weighting_details 'w = 1/[\s^2^(Fo^2^)+(0.1P)^2^+0.9P] where P = (Fo^2^+2Fc^2^)/3'
_refine_ls_weighting_scheme calc
_refine_ls_wR_factor_gt 0.1525
_refine_ls_wR_factor_ref 0.1864
_reflns_number_gt 3885
_reflns_number_total 6105
_reflns_threshold_expression I>2\s(I)
_cod_data_source_file sk1542.cif
_cod_data_source_block I
_cod_depositor_comments
;
The following automatic conversions were performed:
'_geom_bond_publ_flag' value 'Yes' changed to 'yes' according to
'/home/saulius/struct/CIF-dictionaries/cif_core.dic' dictionary named
'cif_core.dic' version 2.4.1 from 2010-06-29 (14
times).

'_geom_bond_publ_flag' value 'No' changed to 'no' according to
'/home/saulius/struct/CIF-dictionaries/cif_core.dic' dictionary named
'cif_core.dic' version 2.4.1 from 2010-06-29 (71 time).

Automatic conversion script
Id: cif_fix_enum 1527 2010-12-29 10:47:43Z saulius 

The following automatic conversions were performed:

'_geom_bond_publ_flag' value 'Yes' changed to 'yes' according to
/home/saulius/struct/CIF-dictionaries/cif_core.dic dictionary named
'cif_core.dic' version 2.4.1 from 2010-06-29 (14
times).

'_geom_bond_publ_flag' value 'No' changed to 'no' according
to /home/saulius/struct/CIF-dictionaries/cif_core.dic dictionary
named 'cif_core.dic' version 2.4.1 from 2010-06-29 (71
time).

'_geom_angle_publ_flag' value 'Yes' changed to 'yes'
according to /home/saulius/struct/CIF-dictionaries/cif_core.dic
dictionary named 'cif_core.dic' version 2.4.1 from 2010-06-29 (16
times).

'_geom_angle_publ_flag' value 'No' changed to 'no' according
to /home/saulius/struct/CIF-dictionaries/cif_core.dic dictionary
named 'cif_core.dic' version 2.4.1 from 2010-06-29 (128 times).

Automatic conversion script
Id: cif_fix_values 1715 2011-07-08 13:25:40Z adriana 
;
_cod_original_cell_volume 3511.3(17)
_cod_original_sg_symbol_H-M 'P 21/n'
_cod_database_code 2012834
_cod_database_fobs_code 2012834

loop_
_symmetry_equiv_pos_as_xyz
'x, y, z'
'-x+1/2, y+1/2, -z+1/2'
'-x, -y, -z'
'x-1/2, -y-1/2, z-1/2'

loop_
_atom_site_label
_atom_site_fract_x
_atom_site_fract_y
_atom_site_fract_z
_atom_site_U_iso_or_equiv
_atom_site_adp_type
_atom_site_calc_flag
_atom_site_refinement_flags
_atom_site_occupancy
_atom_site_disorder_assembly
_atom_site_disorder_group
_atom_site_type_symbol
S1 0.10101(6) 0.17507(5) 0.91405(6) 0.0419(3) Uani d . 1 . . S
S2 -0.28260(6) 0.11024(5) 0.95247(6) 0.0452(3) Uani d . 1 . . S
O1 -0.08264(16) 0.07209(12) 0.89977(14) 0.0392(5) Uani d . 1 . . O
O2 0.15811(17) -0.00487(13) 0.90518(14) 0.0434(6) Uani d . 1 . . O
N1 -0.2570(4) 0.1175(3) 0.5825(3) 0.0871(13) Uani d . 1 . . N
N2 0.0477(4) 0.0988(4) 0.6007(3) 0.1180(18) Uani d . 1 . . N
C1 -0.1636(2) 0.15912(17) 0.9824(2) 0.0377(7) Uani d . 1 . . C
C2 -0.1590(3) 0.22621(19) 1.0359(2) 0.0420(8) Uani d . 1 . . C
C3 -0.0761(2) 0.27638(19) 1.0549(2) 0.0414(8) Uani d . 1 . . C
C4 0.0034(2) 0.25717(19) 1.0190(2) 0.0403(8) Uani d . 1 . . C
C5 0.0016(2) 0.19038(18) 0.9673(2) 0.0361(7) Uani d . 1 . . C
C6 -0.0828(2) 0.14025(17) 0.9486(2) 0.0351(7) Uani d . 1 . . C
C7 -0.0716(3) 0.3515(2) 1.1109(3) 0.0525(10) Uani d . 1 . . C
C8 -0.0696(5) 0.4232(3) 1.0510(3) 0.0896(16) Uani d . 1 . . C
C9 -0.1628(4) 0.3577(3) 1.1508(4) 0.0984(19) Uani d . 1 . . C
C10 0.0237(3) 0.3522(3) 1.1884(3) 0.0727(13) Uani d . 1 . . C
C11 0.1872(2) 0.11592(19) 0.9952(2) 0.0363(7) Uani d . 1 . . C
C12 0.2436(2) 0.15250(19) 1.0734(2) 0.0398(8) Uani d . 1 . . C
C13 0.3087(2) 0.11139(19) 1.1426(2) 0.0411(8) Uani d . 1 . . C
C14 0.3127(2) 0.03056(19) 1.1320(2) 0.0403(8) Uani d . 1 . . C
C15 0.2608(2) -0.00792(19) 1.0543(2) 0.0383(8) Uani d . 1 . . C
C16 0.2008(2) 0.03557(18) 0.9818(2) 0.0336(7) Uani d . 1 . . C
C17 0.3723(3) 0.1555(2) 1.2254(2) 0.0507(9) Uani d . 1 . . C
C18 0.3042(4) 0.2014(3) 1.2691(3) 0.0765(13) Uani d . 1 . . C
C19 0.4389(4) 0.0984(3) 1.2934(3) 0.098(2) Uani d . 1 . . C
C20 0.4427(3) 0.2129(3) 1.1949(3) 0.0795(14) Uani d . 1 . . C
C21 0.1633(3) 0.0293(2) 0.8216(2) 0.0533(9) Uani d . 1 . . C
C22 0.1859(3) -0.0339(2) 0.7620(3) 0.0541(10) Uani d . 1 . . C
C23 0.2409(3) -0.1004(3) 0.7930(3) 0.0704(12) Uani d . 1 . . C
C24 0.2619(4) -0.1552(3) 0.7334(4) 0.0904(16) Uani d . 1 . . C
C25 0.2281(5) -0.1433(4) 0.6426(4) 0.1033(19) Uani d . 1 . . C
C26 0.1714(5) -0.0786(4) 0.6093(4) 0.0944(18) Uani d . 1 . . C
C27 0.1507(3) -0.0230(3) 0.6675(3) 0.0664(12) Uani d . 1 . . C
C28 0.0925(4) 0.0448(4) 0.6301(3) 0.0779(14) Uani d . 1 . . C
C29 -0.1298(3) 0.08019(19) 0.8058(2) 0.0412(8) Uani d . 1 . . C
C30 -0.1148(2) 0.0054(2) 0.7598(2) 0.0404(8) Uani d . 1 . . C
C31 -0.0617(3) -0.0581(2) 0.8043(3) 0.0500(9) Uani d . 1 . . C
C32 -0.0436(3) -0.1233(2) 0.7573(3) 0.0645(11) Uani d . 1 . . C
C33 -0.0786(4) -0.1265(3) 0.6650(3) 0.0747(13) Uani d . 1 . . C
C34 -0.1341(3) -0.0660(3) 0.6198(3) 0.0664(12) Uani d . 1 . . C
C35 -0.1531(3) 0.0007(2) 0.6662(2) 0.0474(9) Uani d . 1 . . C
C36 -0.2107(3) 0.0658(3) 0.6185(3) 0.0585(10) Uani d . 1 . . C
Cl1 0.4272(4) 0.2014(2) 0.9251(3) 0.2541(19) Uani d . 1 . . Cl
Cl2 0.43900(17) 0.03918(17) 0.88973(15) 0.1532(8) Uani d . 1 . . Cl
C37 0.4564(5) 0.1130(5) 0.9651(7) 0.147(3) Uani d . 1 . . C
H2A -0.2129 0.2375 1.0593 0.050 Uiso calc R 1 . . H
H4A 0.0593 0.2900 1.0300 0.048 Uiso calc R 1 . . H
H8A -0.1292 0.4234 1.0021 0.134 Uiso calc R 1 . . H
H8B -0.0112 0.4204 1.0285 0.134 Uiso calc R 1 . . H
H8C -0.0670 0.4705 1.0853 0.134 Uiso calc R 1 . . H
H9A -0.1637 0.3132 1.1884 0.148 Uiso calc R 1 . . H
H9B -0.2239 0.3589 1.1034 0.148 Uiso calc R 1 . . H
H9C -0.1574 0.4050 1.1854 0.148 Uiso calc R 1 . . H
H10A 0.0231 0.3079 1.2265 0.109 Uiso calc R 1 . . H
H10B 0.0261 0.3998 1.2219 0.109 Uiso calc R 1 . . H
H10C 0.0818 0.3492 1.1655 0.109 Uiso calc R 1 . . H
H12A 0.2372 0.2065 1.0792 0.048 Uiso calc R 1 . . H
H14A 0.3518 0.0009 1.1788 0.048 Uiso calc R 1 . . H
H18A 0.2604 0.1658 1.2887 0.115 Uiso calc R 1 . . H
H18B 0.2645 0.2378 1.2268 0.115 Uiso calc R 1 . . H
H18C 0.3444 0.2298 1.3194 0.115 Uiso calc R 1 . . H
H19A 0.3968 0.0618 1.3138 0.148 Uiso calc R 1 . . H
H19B 0.4786 0.1276 1.3432 0.148 Uiso calc R 1 . . H
H19C 0.4826 0.0702 1.2653 0.148 Uiso calc R 1 . . H
H20A 0.4032 0.2495 1.1529 0.119 Uiso calc R 1 . . H
H20B 0.4861 0.1840 1.1671 0.119 Uiso calc R 1 . . H
H20C 0.4827 0.2409 1.2456 0.119 Uiso calc R 1 . . H
H21A 0.2157 0.0690 0.8323 0.064 Uiso calc R 1 . . H
H21B 0.0997 0.0543 0.7927 0.064 Uiso calc R 1 . . H
H23A 0.2643 -0.1091 0.8541 0.085 Uiso calc R 1 . . H
H24A 0.2990 -0.2000 0.7551 0.108 Uiso calc R 1 . . H
H25A 0.2439 -0.1796 0.6036 0.124 Uiso calc R 1 . . H
H26A 0.1469 -0.0719 0.5479 0.113 Uiso calc R 1 . . H
H29A -0.1000 0.1239 0.7818 0.049 Uiso calc R 1 . . H
H29B -0.2011 0.0906 0.7960 0.049 Uiso calc R 1 . . H
H31A -0.0380 -0.0571 0.8662 0.060 Uiso calc R 1 . . H
H32A -0.0075 -0.1655 0.7880 0.077 Uiso calc R 1 . . H
H33A -0.0641 -0.1698 0.6341 0.090 Uiso calc R 1 . . H
H34A -0.1595 -0.0687 0.5581 0.080 Uiso calc R 1 . . H
H37A 0.4167 0.1016 1.0067 0.176 Uiso calc R 1 . . H
H37B 0.5266 0.1131 0.9988 0.176 Uiso calc R 1 . . H

loop_
_atom_site_aniso_label
_atom_site_aniso_U_11
_atom_site_aniso_U_22
_atom_site_aniso_U_33
_atom_site_aniso_U_12
_atom_site_aniso_U_13
_atom_site_aniso_U_23
S1 0.0417(5) 0.0436(5) 0.0388(5) 0.0044(4) 0.0077(4) 0.0045(4)
S2 0.0348(5) 0.0340(4) 0.0608(6) 0.0011(4) 0.0025(4) -0.0065(4)
O1 0.0474(13) 0.0297(11) 0.0344(12) 0.0031(10) 0.0003(10) -0.0043(9)
O2 0.0446(13) 0.0471(13) 0.0355(13) -0.0055(11) 0.0051(10) -0.0089(10)
N1 0.108(3) 0.092(3) 0.053(2) 0.023(3) 0.008(2) 0.004(2)
N2 0.126(4) 0.142(5) 0.082(3) 0.026(4) 0.020(3) 0.028(3)
C1 0.0378(18) 0.0289(16) 0.0399(18) 0.0003(13) -0.0010(14) -0.0016(13)
C2 0.0436(19) 0.0368(18) 0.0422(19) 0.0012(15) 0.0056(15) -0.0068(15)
C3 0.0436(19) 0.0342(17) 0.0411(19) 0.0025(15) 0.0018(15) -0.0065(14)
C4 0.0405(18) 0.0331(17) 0.0401(19) -0.0045(14) -0.0021(15) -0.0012(14)
C5 0.0360(17) 0.0355(17) 0.0322(17) 0.0064(13) 0.0008(13) 0.0036(13)
C6 0.0398(18) 0.0281(15) 0.0320(17) 0.0031(14) 0.0000(13) -0.0020(13)
C7 0.060(2) 0.0363(19) 0.055(2) -0.0032(17) 0.0056(18) -0.0156(16)
C8 0.135(5) 0.043(2) 0.085(4) 0.005(3) 0.019(3) -0.011(2)
C9 0.092(4) 0.084(3) 0.128(5) -0.012(3) 0.044(3) -0.067(3)
C10 0.083(3) 0.061(3) 0.064(3) -0.004(2) 0.001(2) -0.024(2)
C11 0.0337(16) 0.0393(17) 0.0363(18) -0.0007(13) 0.0098(13) 0.0006(14)
C12 0.0395(18) 0.0356(17) 0.0408(19) -0.0047(14) 0.0044(15) -0.0058(14)
C13 0.0399(18) 0.0380(18) 0.0422(19) -0.0015(15) 0.0050(15) -0.0045(15)
C14 0.0356(17) 0.0410(18) 0.0397(19) -0.0021(14) 0.0016(14) -0.0029(15)
C15 0.0299(16) 0.0363(17) 0.046(2) -0.0028(13) 0.0060(14) -0.0057(14)
C16 0.0291(16) 0.0367(17) 0.0340(17) -0.0047(13) 0.0069(13) -0.0033(14)
C17 0.057(2) 0.0428(19) 0.042(2) -0.0073(16) -0.0045(17) -0.0085(16)
C18 0.079(3) 0.081(3) 0.067(3) -0.016(3) 0.015(2) -0.029(2)
C19 0.117(4) 0.069(3) 0.069(3) 0.002(3) -0.045(3) -0.013(2)
C20 0.067(3) 0.085(3) 0.079(3) -0.031(3) 0.006(2) -0.024(3)
C21 0.060(2) 0.061(2) 0.038(2) -0.0021(19) 0.0117(17) -0.0040(17)
C22 0.052(2) 0.062(2) 0.051(2) -0.0120(19) 0.0191(18) -0.0134(19)
C23 0.076(3) 0.072(3) 0.066(3) 0.005(2) 0.022(2) -0.012(2)
C24 0.102(4) 0.075(3) 0.104(5) 0.014(3) 0.045(3) -0.019(3)
C25 0.135(5) 0.100(5) 0.093(5) -0.009(4) 0.062(4) -0.042(4)
C26 0.121(5) 0.118(5) 0.057(3) -0.016(4) 0.046(3) -0.032(3)
C27 0.071(3) 0.083(3) 0.052(3) -0.013(2) 0.029(2) -0.015(2)
C28 0.085(3) 0.105(4) 0.045(3) 0.002(3) 0.019(2) 0.003(3)
C29 0.0472(19) 0.0373(18) 0.0347(18) 0.0028(15) 0.0031(15) -0.0052(14)
C30 0.0381(18) 0.0410(18) 0.042(2) -0.0053(15) 0.0097(14) -0.0066(15)
C31 0.053(2) 0.0379(19) 0.055(2) 0.0032(16) 0.0072(17) -0.0056(16)
C32 0.066(3) 0.046(2) 0.080(3) 0.0049(19) 0.017(2) -0.013(2)
C33 0.086(3) 0.056(3) 0.087(4) 0.003(2) 0.031(3) -0.031(2)
C34 0.078(3) 0.072(3) 0.053(2) -0.006(2) 0.025(2) -0.024(2)
C35 0.049(2) 0.056(2) 0.038(2) -0.0046(17) 0.0136(16) -0.0108(17)
C36 0.067(3) 0.067(3) 0.038(2) 0.003(2) 0.0072(19) -0.009(2)
Cl1 0.368(5) 0.157(2) 0.304(4) 0.026(3) 0.206(4) 0.054(3)
Cl2 0.1340(16) 0.199(2) 0.1280(16) 0.0160(15) 0.0375(12) 0.0098(15)
C37 0.090(5) 0.161(8) 0.211(9) -0.016(5) 0.078(5) -0.012(7)

loop_
_atom_type_symbol
_atom_type_description
_atom_type_scat_dispersion_real
_atom_type_scat_dispersion_imag
_atom_type_scat_source
C C 0.0033 0.0016 'International Tables Vol C Tables 4.2.6.8 and 6.1.1.4'
H H 0.0000 0.0000 'International Tables Vol C Tables 4.2.6.8 and 6.1.1.4'
N N 0.0061 0.0033 'International Tables Vol C Tables 4.2.6.8 and 6.1.1.4'
O O 0.0106 0.0060 'International Tables Vol C Tables 4.2.6.8 and 6.1.1.4'
S S 0.1246 0.1234 'International Tables Vol C Tables 4.2.6.8 and 6.1.1.4'
Cl Cl 0.1484 0.1585 'International Tables Vol C Tables 4.2.6.8 and 6.1.1.4'

loop_
_geom_angle_atom_site_label_1
_geom_angle_atom_site_label_2
_geom_angle_atom_site_label_3
_geom_angle_site_symmetry_1
_geom_angle_site_symmetry_3
_geom_angle
_geom_angle_publ_flag
C11 S1 C5 . . 101.54(14) yes
C15 S2 C1 3_557 . 108.36(14) yes
C6 O1 C29 . . 114.2(2) yes
C16 O2 C21 . . 118.0(3) yes
C6 C1 C2 . . 119.8(3) no
C6 C1 S2 . . 124.5(2) yes
C2 C1 S2 . . 115.3(3) yes
C3 C2 C1 . . 122.0(3) no
C3 C2 H2A . . 119.0 no
C1 C2 H2A . . 119.0 no
C4 C3 C2 . . 117.2(3) no
C4 C3 C7 . . 120.3(3) no
C2 C3 C7 . . 122.5(3) no
C3 C4 C5 . . 121.9(3) no
C3 C4 H4A . . 119.0 no
C5 C4 H4A . . 119.0 no
C4 C5 C6 . . 120.2(3) no
C4 C5 S1 . . 119.1(3) no
C6 C5 S1 . . 120.3(2) no
O1 C6 C1 . . 121.2(3) no
O1 C6 C5 . . 119.9(3) no
C1 C6 C5 . . 118.8(3) no
C10 C7 C9 . . 107.6(4) no
C10 C7 C3 . . 110.5(3) no
C9 C7 C3 . . 111.7(3) no
C10 C7 C8 . . 108.7(4) no
C9 C7 C8 . . 109.6(4) no
C3 C7 C8 . . 108.7(3) no
C7 C8 H8A . . 109.5 no
C7 C8 H8B . . 109.5 no
H8A C8 H8B . . 109.5 no
C7 C8 H8C . . 109.5 no
H8A C8 H8C . . 109.5 no
H8B C8 H8C . . 109.5 no
C7 C9 H9A . . 109.5 no
C7 C9 H9B . . 109.5 no
H9A C9 H9B . . 109.5 no
C7 C9 H9C . . 109.5 no
H9A C9 H9C . . 109.5 no
H9B C9 H9C . . 109.5 no
C7 C10 H10A . . 109.5 no
C7 C10 H10B . . 109.5 no
H10A C10 H10B . . 109.5 no
C7 C10 H10C . . 109.5 no
H10A C10 H10C . . 109.5 no
H10B C10 H10C . . 109.5 no
C12 C11 C16 . . 119.8(3) no
C12 C11 S1 . . 118.1(2) yes
C16 C11 S1 . . 122.1(2) yes
C13 C12 C11 . . 122.8(3) no
C13 C12 H12A . . 118.6 no
C11 C12 H12A . . 118.6 no
C14 C13 C12 . . 116.4(3) no
C14 C13 C17 . . 123.3(3) no
C12 C13 C17 . . 120.4(3) no
C13 C14 C15 . . 122.8(3) no
C13 C14 H14A . . 118.6 no
C15 C14 H14A . . 118.6 no
C14 C15 C16 . . 120.1(3) no
C14 C15 S2 . 3_557 117.2(2) yes
C16 C15 S2 . 3_557 122.5(2) yes
O2 C16 C11 . . 125.3(3) yes
O2 C16 C15 . . 117.1(3) yes
C11 C16 C15 . . 117.6(3) no
C18 C17 C20 . . 109.1(4) no
C18 C17 C19 . . 110.1(4) no
C20 C17 C19 . . 107.6(4) no
C18 C17 C13 . . 110.0(3) no
C20 C17 C13 . . 108.4(3) no
C19 C17 C13 . . 111.4(3) no
C17 C18 H18A . . 109.5 no
C17 C18 H18B . . 109.5 no
H18A C18 H18B . . 109.5 no
C17 C18 H18C . . 109.5 no
H18A C18 H18C . . 109.5 no
H18B C18 H18C . . 109.5 no
C17 C19 H19A . . 109.5 no
C17 C19 H19B . . 109.5 no
H19A C19 H19B . . 109.5 no
C17 C19 H19C . . 109.5 no
H19A C19 H19C . . 109.5 no
H19B C19 H19C . . 109.5 no
C17 C20 H20A . . 109.5 no
C17 C20 H20B . . 109.5 no
H20A C20 H20B . . 109.5 no
C17 C20 H20C . . 109.5 no
H20A C20 H20C . . 109.5 no
H20B C20 H20C . . 109.5 no
O2 C21 C22 . . 109.5(3) yes
O2 C21 H21A . . 109.8 no
C22 C21 H21A . . 109.8 no
O2 C21 H21B . . 109.8 no
C22 C21 H21B . . 109.8 no
H21A C21 H21B . . 108.2 no
C23 C22 C27 . . 118.1(4) no
C23 C22 C21 . . 123.9(4) no
C27 C22 C21 . . 118.0(4) no
C22 C23 C24 . . 120.5(5) no
C22 C23 H23A . . 119.7 no
C24 C23 H23A . . 119.7 no
C25 C24 C23 . . 120.5(5) no
C25 C24 H24A . . 119.7 no
C23 C24 H24A . . 119.7 no
C24 C25 C26 . . 120.6(5) no
C24 C25 H25A . . 119.7 no
C26 C25 H25A . . 119.7 no
C25 C26 C27 . . 119.7(5) no
C25 C26 H26A . . 120.1 no
C27 C26 H26A . . 120.1 no
C26 C27 C22 . . 120.5(5) no
C26 C27 C28 . . 118.2(5) no
C22 C27 C28 . . 121.3(4) no
N2 C28 C27 . . 179.1(6) yes
O1 C29 C30 . . 108.7(3) yes
O1 C29 H29A . . 109.9 no
C30 C29 H29A . . 109.9 no
O1 C29 H29B . . 109.9 no
C30 C29 H29B . . 109.9 no
H29A C29 H29B . . 108.3 no
C31 C30 C35 . . 118.4(3) no
C31 C30 C29 . . 123.0(3) no
C35 C30 C29 . . 118.6(3) no
C30 C31 C32 . . 120.4(4) no
C30 C31 H31A . . 119.8 no
C32 C31 H31A . . 119.8 no
C33 C32 C31 . . 120.9(4) no
C33 C32 H32A . . 119.5 no
C31 C32 H32A . . 119.5 no
C34 C33 C32 . . 119.8(4) no
C34 C33 H33A . . 120.1 no
C32 C33 H33A . . 120.1 no
C33 C34 C35 . . 120.2(4) no
C33 C34 H34A . . 119.9 no
C35 C34 H34A . . 119.9 no
C34 C35 C30 . . 120.3(4) no
C34 C35 C36 . . 120.5(3) no
C30 C35 C36 . . 119.3(3) no
N1 C36 C35 . . 178.4(5) yes
Cl1 C37 Cl2 . . 116.4(6) no
Cl1 C37 H37A . . 108.2 no
Cl2 C37 H37A . . 108.2 no
Cl1 C37 H37B . . 108.2 no
Cl2 C37 H37B . . 108.2 no
H37A C37 H37B . . 107.3 no

loop_
_geom_bond_atom_site_label_1
_geom_bond_atom_site_label_2
_geom_bond_site_symmetry_2
_geom_bond_distance
_geom_bond_publ_flag
S1 C11 . 1.794(3) yes
S1 C5 . 1.797(3) yes
S2 C15 3_557 1.775(3) yes
S2 C1 . 1.785(3) yes
O1 C6 . 1.386(4) yes
O1 C29 . 1.438(4) yes
O2 C16 . 1.365(4) yes
O2 C21 . 1.443(4) yes
N1 C36 . 1.141(5) yes
N2 C28 . 1.134(7) yes
C1 C6 . 1.388(5) no
C1 C2 . 1.404(4) no
C2 C3 . 1.393(5) no
C2 H2A . 0.9300 no
C3 C4 . 1.393(5) no
C3 C7 . 1.538(5) yes
C4 C5 . 1.389(4) no
C4 H4A . 0.9300 no
C5 C6 . 1.408(4) no
C7 C10 . 1.527(5) no
C7 C9 . 1.545(6) no
C7 C8 . 1.540(6) no
C8 H8A . 0.9600 no
C8 H8B . 0.9600 no
C8 H8C . 0.9600 no
C9 H9A . 0.9600 no
C9 H9B . 0.9600 no
C9 H9C . 0.9600 no
C10 H10A . 0.9600 no
C10 H10B . 0.9600 no
C10 H10C . 0.9600 no
C11 C12 . 1.401(4) no
C11 C16 . 1.404(4) no
C12 C13 . 1.392(5) no
C12 H12A . 0.9300 no
C13 C14 . 1.389(5) no
C13 C17 . 1.545(5) yes
C14 C15 . 1.393(4) no
C14 H14A . 0.9300 no
C15 C16 . 1.417(4) no
C15 S2 3_557 1.775(3) no
C17 C18 . 1.514(6) no
C17 C20 . 1.536(6) no
C17 C19 . 1.545(6) no
C18 H18A . 0.9600 no
C18 H18B . 0.9600 no
C18 H18C . 0.9600 no
C19 H19A . 0.9600 no
C19 H19B . 0.9600 no
C19 H19C . 0.9600 no
C20 H20A . 0.9600 no
C20 H20B . 0.9600 no
C20 H20C . 0.9600 no
C21 C22 . 1.504(5) yes
C21 H21A . 0.9700 no
C21 H21B . 0.9700 no
C22 C23 . 1.377(6) no
C22 C27 . 1.432(6) no
C23 C24 . 1.398(7) no
C23 H23A . 0.9300 no
C24 C25 . 1.378(8) no
C24 H24A . 0.9300 no
C25 C26 . 1.370(9) no
C25 H25A . 0.9300 no
C26 C27 . 1.390(7) no
C26 H26A . 0.9300 no
C27 C28 . 1.436(8) no
C29 C30 . 1.501(5) yes
C29 H29A . 0.9700 no
C29 H29B . 0.9700 no
C30 C31 . 1.383(5) no
C30 C35 . 1.412(5) no
C31 C32 . 1.389(5) no
C31 H31A . 0.9300 no
C32 C33 . 1.387(6) no
C32 H32A . 0.9300 no
C33 C34 . 1.362(7) no
C33 H33A . 0.9300 no
C34 C35 . 1.406(5) no
C34 H34A . 0.9300 no
C35 C36 . 1.447(6) no
Cl1 C37 . 1.637(9) no
Cl2 C37 . 1.691(9) no
C37 H37A . 0.9700 no
C37 H37B . 0.9700 no

loop_
_geom_torsion_atom_site_label_1
_geom_torsion_atom_site_label_2
_geom_torsion_atom_site_label_3
_geom_torsion_atom_site_label_4
_geom_torsion_site_symmetry_1
_geom_torsion_site_symmetry_4
_geom_torsion
C15 S2 C1 C6 3_557 . 40.8(3)
C15 S2 C1 C2 3_557 . -146.6(2)
C6 C1 C2 C3 . . 1.6(5)
S2 C1 C2 C3 . . -171.4(3)
C1 C2 C3 C4 . . -0.4(5)
C1 C2 C3 C7 . . 178.0(3)
C2 C3 C4 C5 . . -0.9(5)
C7 C3 C4 C5 . . -179.3(3)
C3 C4 C5 C6 . . 1.0(5)
C3 C4 C5 S1 . . 173.7(2)
C11 S1 C5 C4 . . 93.2(3)
C11 S1 C5 C6 . . -94.1(3)
C29 O1 C6 C1 . . 87.0(4)
C29 O1 C6 C5 . . -95.3(3)
C2 C1 C6 O1 . . 176.3(3)
S2 C1 C6 O1 . . -11.4(4)
C2 C1 C6 C5 . . -1.5(4)
S2 C1 C6 C5 . . 170.8(2)
C4 C5 C6 O1 . . -177.5(3)
S1 C5 C6 O1 . . 9.8(4)
C4 C5 C6 C1 . . 0.2(4)
S1 C5 C6 C1 . . -172.4(2)
C4 C3 C7 C10 . . -55.3(5)
C2 C3 C7 C10 . . 126.4(4)
C4 C3 C7 C9 . . -175.1(4)
C2 C3 C7 C9 . . 6.6(5)
C4 C3 C7 C8 . . 63.8(5)
C2 C3 C7 C8 . . -114.5(4)
C5 S1 C11 C12 . . -73.6(3)
C5 S1 C11 C16 . . 107.6(3)
C16 C11 C12 C13 . . -4.6(5)
S1 C11 C12 C13 . . 176.6(3)
C11 C12 C13 C14 . . -2.2(5)
C11 C12 C13 C17 . . 177.3(3)
C12 C13 C14 C15 . . 4.5(5)
C17 C13 C14 C15 . . -175.0(3)
C13 C14 C15 C16 . . 0.0(5)
C13 C14 C15 S2 . 3_557 174.6(3)
C21 O2 C16 C11 . . 47.2(4)
C21 O2 C16 C15 . . -135.0(3)
C12 C11 C16 O2 . . -173.2(3)
S1 C11 C16 O2 . . 5.6(4)
C12 C11 C16 C15 . . 9.0(4)
S1 C11 C16 C15 . . -172.2(2)
C14 C15 C16 O2 . . 175.2(3)
S2 C15 C16 O2 3_557 . 0.9(4)
C14 C15 C16 C11 . . -6.9(4)
S2 C15 C16 C11 3_557 . 178.9(2)
C14 C13 C17 C18 . . -122.9(4)
C12 C13 C17 C18 . . 57.6(5)
C14 C13 C17 C20 . . 117.9(4)
C12 C13 C17 C20 . . -61.6(5)
C14 C13 C17 C19 . . -0.4(5)
C12 C13 C17 C19 . . -179.9(4)
C16 O2 C21 C22 . . 139.1(3)
O2 C21 C22 C23 . . -29.9(5)
O2 C21 C22 C27 . . 152.1(3)
C27 C22 C23 C24 . . 0.4(6)
C21 C22 C23 C24 . . -177.6(4)
C22 C23 C24 C25 . . 0.2(8)
C23 C24 C25 C26 . . -1.5(9)
C24 C25 C26 C27 . . 2.2(9)
C25 C26 C27 C22 . . -1.6(8)
C25 C26 C27 C28 . . 178.9(5)
C23 C22 C27 C26 . . 0.3(6)
C21 C22 C27 C26 . . 178.5(4)
C23 C22 C27 C28 . . 179.8(4)
C21 C22 C27 C28 . . -2.1(6)
C6 O1 C29 C30 . . 174.0(3)
O1 C29 C30 C31 . . -1.2(5)
O1 C29 C30 C35 . . -178.5(3)
C35 C30 C31 C32 . . 2.4(5)
C29 C30 C31 C32 . . -174.9(4)
C30 C31 C32 C33 . . -0.3(6)
C31 C32 C33 C34 . . -2.0(7)
C32 C33 C34 C35 . . 2.1(7)
C33 C34 C35 C30 . . 0.0(6)
C33 C34 C35 C36 . . 179.1(4)
C31 C30 C35 C34 . . -2.3(5)
C29 C30 C35 C34 . . 175.2(3)
C31 C30 C35 C36 . . 178.7(4)
C29 C30 C35 C36 . . -3.9(5)
